data_2009511
loop_
_publ_author_name
'Spek, Anthony L.'
'Janssen, Maurits D.'
'Wissing, Elmo'
'Van Koten, G.'

_publ_section_title
;
 1-<i>tert</i>-Butyl-2-(<i>tert</i>-butylaminomethylidene)-3-pyrrolidinone,
 C~13~H~24~N~2~O
;
_journal_issue 3
_journal_name_full 'Acta Crystallographica Section C'
_journal_page_first 410
_journal_page_last 411
_journal_paper_doi 10.1107/S0108270193010248
_journal_volume 50
_journal_year 1994
_chemical_formula_moiety 'C13 H24 N2 O'
_chemical_formula_sum 'C13 H24 N2 O'
_chemical_formula_weight 224.35
_chemical_name_systematic
;
1-t-Butyl-(t-butylamino)-2-methylidene)-3-pyrrolidinone
;
_space_group_IT_number 14
_symmetry_cell_setting monoclinic
_symmetry_space_group_name_Hall '-P 2ybc'
_symmetry_space_group_name_H-M 'P 1 21/c 1'
_cell_angle_alpha 90
_cell_angle_beta 95.250(10)
_cell_angle_gamma 90
_cell_formula_units_Z 4
_cell_length_a 19.646(2)
_cell_length_b 6.1490(10)
_cell_length_c 11.466(2)
_cell_measurement_reflns_used 25
_cell_measurement_temperature 295
_cell_measurement_theta_max 20
_cell_measurement_theta_min 9
_cell_volume 1379.3(4)
_computing_cell_refinement 'SET4 (de Boer & Duisenberg, 1984)'
_computing_data_collection 'locally modified CAD-4 Software (Enraf-Nonius, 1989)'
_computing_data_reduction 'HELENA (Spek, 1993)'
_computing_molecular_graphics 'PLATON (Spek, 1990)'
_computing_publication_material PLATON
_computing_structure_refinement 'SHELX76  (Sheldrick, 1976)'
_computing_structure_solution 'SHELXS86 (Sheldrick, 1986)'
_diffrn_ambient_temperature 295
_diffrn_measurement_device 'Enraf Nonius CAD-4'
_diffrn_measurement_method \w/2\q
_diffrn_radiation_monochromator 'Zr filter'
_diffrn_radiation_source 'fine focus Mo Tube'
_diffrn_radiation_type MoK\a
_diffrn_radiation_wavelength 0.71073
_diffrn_reflns_av_R_equivalents 0.08
_diffrn_reflns_av_sigmaI/netI 0.05
_diffrn_reflns_limit_h_max 25
_diffrn_reflns_limit_h_min -25
_diffrn_reflns_limit_k_max 0
_diffrn_reflns_limit_k_min -7
_diffrn_reflns_limit_l_max 14
_diffrn_reflns_limit_l_min 0
_diffrn_reflns_number 5152
_diffrn_reflns_theta_max 27.5
_diffrn_reflns_theta_min 2.1
_diffrn_standards_decay_% 5
_diffrn_standards_interval_time 30
_diffrn_standards_number 3
_exptl_absorpt_coefficient_mu 0.064
_exptl_absorpt_correction_type none
_exptl_crystal_colour Yellowish
_exptl_crystal_density_diffrn 1.080
_exptl_crystal_description 'Plate shaped'
_exptl_crystal_F_000 496
_exptl_crystal_size_max 0.50
_exptl_crystal_size_mid 0.35
_exptl_crystal_size_min 0.35
_refine_diff_density_max 0.18
_refine_diff_density_min -0.17
_refine_ls_goodness_of_fit_obs 0.62
_refine_ls_hydrogen_treatment refxyz
_refine_ls_matrix_type full
_refine_ls_number_parameters 221
_refine_ls_number_reflns 1665
_refine_ls_R_factor_obs 0.0555
_refine_ls_shift/esd_max 0.33
_refine_ls_shift/esd_mean 0.017
_refine_ls_structure_factor_coef F
_refine_ls_weighting_details 'w = 1/\s^2^(F)'
_refine_ls_weighting_scheme calc
_refine_ls_wR_factor_obs 0.0478
_reflns_number_observed 1665
_reflns_number_total 3170
_reflns_observed_criterion >2.5\s(I)
_cod_data_source_file ab1111.cif
_cod_data_source_block S518A
_cod_depositor_comments
;
The following automatic conversions were performed:
'_symmetry_cell_setting' value 'Monoclinic' changed to 'monoclinic'
according to '/home/saulius/struct/CIF-dictionaries/cif_core.dic'
dictionary named 'cif_core.dic' version 2.4.1 from 2010-06-29.

Automatic conversion script
Id: cif_fix_enum 1527 2010-12-29 10:47:43Z saulius 

The following automatic conversions were performed:

'_symmetry_cell_setting' value 'Monoclinic' changed to 'monoclinic'
according to /home/saulius/struct/CIF-dictionaries/cif_core.dic
dictionary named 'cif_core.dic' version 2.4.1 from 2010-06-29.

Automatic conversion script
Id: cif_fix_values 1715 2011-07-08 13:25:40Z adriana 

The following automatic conversions were performed:

'_refine_ls_weighting_scheme' value '1/\s^2^(F)' was changed to
'calc'. New tag '_refine_ls_weighting_details' was created. The value
of the new tag was set to 'w = 1/\s^2^(F)'.

Automatic conversion script
Id: cif_fix_values 3143 2015-03-26 13:38:13Z robertas 
;
_cod_original_sg_symbol_H-M 'P 21/c'
_cod_database_code 2009511

loop_
_symmetry_equiv_pos_as_xyz
X,Y,Z
-X,1/2+Y,1/2-Z
-X,-Y,-Z
X,1/2-Y,1/2+Z

loop_
_atom_site_aniso_label
_atom_site_aniso_U_11
_atom_site_aniso_U_22
_atom_site_aniso_U_33
_atom_site_aniso_U_12
_atom_site_aniso_U_13
_atom_site_aniso_U_23
O1 0.0763(15) 0.0498(13) 0.0781(14) 0.0208(11) -0.0157(12) -0.0087(11)
N1 0.0505(13) 0.0400(14) 0.0410(11) 0.0059(11) -0.0110(10) -0.0024(11)
N2 0.0428(12) 0.0442(13) 0.0263(9) -0.0025(10) -0.0050(9) -0.0018(10)
C1 0.0398(15) 0.0553(17) 0.0350(13) 0.0000(14) -0.0066(12) -0.0010(13)
C2 0.0419(15) 0.0381(16) 0.0351(13) 0.0033(13) 0.0008(11) 0.0037(13)
C3 0.0417(15) 0.0352(15) 0.0279(11) -0.0010(12) 0.0002(11) 0.0001(11)
C4 0.0409(14) 0.0463(16) 0.0347(12) 0.0032(13) -0.0002(11) -0.0006(12)
C5 0.0533(18) 0.071(2) 0.0281(13) -0.0040(16) 0.0010(13) -0.0081(15)
C6 0.061(2) 0.060(2) 0.0508(17) 0.0022(16) 0.0010(15) -0.0218(17)
C7 0.0479(15) 0.0475(17) 0.0422(14) 0.0003(15) -0.0008(12) -0.0031(13)
C11 0.0518(18) 0.090(3) 0.0565(19) -0.006(2) 0.0032(15) 0.0076(19)
C12 0.064(2) 0.069(2) 0.0505(18) -0.0011(17) -0.0030(15) -0.0199(17)
C13 0.061(2) 0.078(3) 0.0573(19) 0.0041(19) -0.0205(16) 0.0074(18)
C41 0.0524(19) 0.067(2) 0.0493(17) 0.0088(17) -0.0087(14) 0.0059(16)
C42 0.062(2) 0.074(2) 0.0441(16) 0.0176(18) -0.0029(15) -0.0151(17)
C43 0.0545(19) 0.065(2) 0.0593(19) -0.0067(16) 0.0120(16) 0.0122(17)

loop_
_atom_site_label
_atom_site_fract_x
_atom_site_fract_y
_atom_site_fract_z
_atom_site_U_iso_or_equiv
_atom_site_thermal_displace_type
_atom_site_occupancy
O1 0.30252(11) 0.1314(3) 0.43349(18) 0.0695(8) Uani 1
N1 0.33334(11) 0.5126(4) 0.55298(19) 0.0448(7) Uani 1
N2 0.18186(10) 0.5417(3) 0.33521(15) 0.0383(7) Uani 1
C1 0.38595(12) 0.6454(4) 0.6193(2) 0.0440(9) Uani 1
C2 0.28109(13) 0.5892(5) 0.4823(2) 0.0385(8) Uani 1
C3 0.23989(12) 0.4619(4) 0.40900(19) 0.0351(8) Uani 1
C4 0.11669(12) 0.5560(4) 0.3914(2) 0.0409(8) Uani 1
C5 0.17865(16) 0.3890(5) 0.2327(2) 0.0510(10) Uani 1
C6 0.21343(17) 0.1794(5) 0.2721(3) 0.0575(11) Uani 1
C7 0.25757(14) 0.2448(5) 0.3818(2) 0.0462(9) Uani 1
C11 0.43035(17) 0.7569(7) 0.5357(3) 0.0662(13) Uani 1
C12 0.35274(19) 0.8132(6) 0.6923(3) 0.0617(11) Uani 1
C13 0.42781(19) 0.4880(6) 0.6989(3) 0.0670(14) Uani 1
C41 0.06300(16) 0.6632(6) 0.3055(3) 0.0571(11) Uani 1
C42 0.12800(18) 0.7038(6) 0.4984(3) 0.0605(11) Uani 1
C43 0.09049(17) 0.3363(5) 0.4311(3) 0.0592(11) Uani 1
H 0.3424(13) 0.368(4) 0.542(2) 0.051(8) Uiso 1
H21 0.2728(11) 0.742(4) 0.4825(19) 0.039(7) Uiso 1
H51 0.2042(12) 0.459(4) 0.176(2) 0.056(4) Uiso 1
H52 0.1310(14) 0.366(4) 0.204(2) 0.056(4) Uiso 1
H61 0.1792(13) 0.071(4) 0.290(2) 0.056(4) Uiso 1
H62 0.2443(13) 0.121(4) 0.221(2) 0.056(4) Uiso 1
H111 0.4024(15) 0.865(5) 0.486(3) 0.080(2) Uiso 1
H112 0.4717(16) 0.829(4) 0.571(2) 0.080(2) Uiso 1
H113 0.4535(15) 0.639(5) 0.489(3) 0.080(2) Uiso 1
H121 0.3877(15) 0.904(5) 0.733(3) 0.080(2) Uiso 1
H122 0.3168(16) 0.737(5) 0.737(2) 0.080(2) Uiso 1
H123 0.3219(15) 0.916(5) 0.648(3) 0.080(2) Uiso 1
H131 0.4533(15) 0.364(5) 0.652(2) 0.080(2) Uiso 1
H132 0.4699(15) 0.566(5) 0.740(2) 0.080(2) Uiso 1
H133 0.3983(15) 0.409(5) 0.748(3) 0.080(2) Uiso 1
H411 0.0186(16) 0.690(5) 0.344(2) 0.080(2) Uiso 1
H412 0.0794(15) 0.809(5) 0.279(3) 0.080(2) Uiso 1
H413 0.0505(15) 0.575(5) 0.238(3) 0.080(2) Uiso 1
H421 0.1605(16) 0.637(5) 0.559(3) 0.080(2) Uiso 1
H422 0.0817(16) 0.737(5) 0.525(2) 0.080(2) Uiso 1
H423 0.1470(16) 0.848(5) 0.480(3) 0.080(2) Uiso 1
H431 0.1309(15) 0.264(5) 0.480(3) 0.080(2) Uiso 1
H432 0.0751(15) 0.242(5) 0.367(3) 0.080(2) Uiso 1
H433 0.0451(15) 0.363(4) 0.472(2) 0.080(2) Uiso 1

loop_
_atom_type_symbol
_atom_type_scat_dispersion_real
_atom_type_scat_dispersion_imag
_atom_type_scat_source
O 0.008 0.006 'Cromer \& Mann (1968)'
N 0.004 0.003 'Cromer \& Mann (1968)'
H 0 0 'Cromer \& Mann (1968)'
C 0.002 0.002 'Cromer \& Mann (1968)'

loop_
_geom_angle_atom_site_label_1
_geom_angle_atom_site_label_2
_geom_angle_atom_site_label_3
_geom_angle
_geom_angle_publ_flag
C1 N1 C2 125.6(2) yes
C3 N2 C4 115.56(17) yes
C3 N2 C5 102.76(19) yes
C4 N2 C5 113.57(19) yes
N1 C1 C11 109.9(2) yes
N1 C1 C12 110.2(2) yes
N1 C1 C13 105.8(2) yes
C11 C1 C12 110.1(3) yes
C11 C1 C13 110.9(2) yes
C12 C1 C13 109.8(2) yes
N1 C2 C3 123.6(3) yes
N2 C3 C2 124.1(2) yes
N2 C3 C7 112.8(2) yes
C2 C3 C7 122.2(2) yes
N2 C4 C41 108.5(2) yes
N2 C4 C42 108.4(2) yes
N2 C4 C43 113.8(2) yes
C41 C4 C42 107.6(2) yes
C41 C4 C43 110.0(2) yes
C42 C4 C43 108.3(2) yes
N2 C5 C6 108.3(2) yes
C5 C6 C7 103.4(2) yes
O1 C7 C3 127.2(2) yes
O1 C7 C6 125.4(3) yes
C3 C7 C6 107.4(2) yes
C1 N1 H 118.2(16) no
C2 N1 H 114.0(15) no
N1 C2 H21 117.9(13) no
C3 C2 H21 118.5(13) no
N2 C5 H51 105.2(14) no
N2 C5 H52 109.0(14) no
C6 C5 H51 109.6(15) no
C6 C5 H52 111.9(15) no
H51 C5 H52 113(2) no
C5 C6 H61 110.0(15) no
C5 C6 H62 115.8(15) no
C7 C6 H61 110.9(14) no
C7 C6 H62 105.2(15) no
H61 C6 H62 111(2) no
C1 C11 H111 109.9(18) no
C1 C11 H112 116.5(14) no
C1 C11 H113 108.5(18) no
H111 C11 H112 109(2) no
H111 C11 H113 114(3) no
H112 C11 H113 98(2) no
C1 C12 H121 109.6(18) no
C1 C12 H122 108.5(17) no
C1 C12 H123 115(2) no
H121 C12 H122 121(2) no
H121 C12 H123 105(3) no
H122 C12 H123 98(2) no
C1 C13 H131 113.6(13) no
C1 C13 H132 110.2(16) no
C1 C13 H133 110.3(18) no
H131 C13 H132 100(2) no
H131 C13 H133 105(2) no
H132 C13 H133 118(2) no
C4 C41 H411 110.9(14) no
C4 C41 H412 110.9(18) no
C4 C41 H413 112.8(19) no
H411 C41 H412 107(2) no
H411 C41 H413 106(2) no
H412 C41 H413 109(3) no
C4 C42 H421 110.8(19) no
C4 C42 H422 107.2(16) no
C4 C42 H423 113(2) no
H421 C42 H422 114(2) no
H421 C42 H423 107(3) no
H422 C42 H423 105(3) no
C4 C43 H431 106.2(17) no
C4 C43 H432 113.3(19) no
C4 C43 H433 108.4(14) no
H431 C43 H432 109(3) no
H431 C43 H433 118(2) no
H432 C43 H433 102(2) no

loop_
_geom_bond_atom_site_label_1
_geom_bond_atom_site_label_2
_geom_bond_site_symmetry_1
_geom_bond_site_symmetry_2
_geom_bond_distance
_geom_bond_publ_flag
O1 C7 . . 1.234(3) yes
N1 C1 . . 1.473(3) yes
N1 C2 . . 1.334(3) yes
N2 C3 . . 1.442(3) yes
N2 C4 . . 1.488(3) yes
N2 C5 . . 1.501(3) yes
C1 C11 . . 1.517(4) yes
C1 C12 . . 1.514(4) yes
C1 C13 . . 1.519(4) yes
C2 C3 . . 1.360(4) yes
C3 C7 . . 1.421(4) yes
C4 C41 . . 1.525(4) yes
C4 C42 . . 1.527(4) yes
C4 C43 . . 1.530(4) yes
C5 C6 . . 1.508(4) yes
C6 C7 . . 1.515(4) yes
N1 H . . 0.92(2) no
C2 H21 . . 0.95(2) no
C5 H51 . . 0.96(2) no
C5 H52 . . 0.97(3) no
C6 H61 . . 0.98(3) no
C6 H62 . . 0.95(2) no
C11 H111 . . 1.01(3) no
C11 H112 . . 0.98(3) no
C11 H113 . . 1.03(3) no
C12 H121 . . 0.97(3) no
C12 H122 . . 1.02(3) no
C12 H123 . . 0.98(3) no
C13 H131 . . 1.08(3) no
C13 H132 . . 1.03(3) no
C13 H133 . . 0.97(3) no
C41 H411 . . 1.03(3) no
C41 H412 . . 1.01(3) no
C41 H413 . . 0.96(3) no
C42 H421 . . 0.99(3) no
C42 H422 . . 1.01(3) no
C42 H423 . . 0.99(3) no
C43 H431 . . 1.03(3) no
C43 H432 . . 0.96(3) no
C43 H433 . . 1.06(3) no

loop_
_geom_torsion_atom_site_label_1
_geom_torsion_atom_site_label_2
_geom_torsion_atom_site_label_3
_geom_torsion_atom_site_label_4
_geom_torsion
_geom_torsion_publ_flag
C2 N1 C1 C11 -67.9(3) no
C2 N1 C1 C12 53.6(3) no
C2 N1 C1 C13 172.3(2) no
C1 N1 C2 C3 169.4(2) no
C5 N2 C4 C43 55.8(3) no
C3 N2 C5 C6 23.7(3) no
C4 N2 C3 C2 -85.7(3) no
C5 N2 C3 C2 150.1(2) no
C4 N2 C3 C7 105.4(2) no
C5 N2 C3 C7 -18.8(3) no
C5 N2 C4 C42 176.4(2) no
C3 N2 C4 C43 -62.6(3) no
C5 N2 C4 C41 -67.0(3) no
C3 N2 C4 C42 58.0(3) no
C3 N2 C4 C41 174.6(2) no
C4 N2 C5 C6 -101.9(3) no
N1 C2 C3 C7 -14.3(4) no
N1 C2 C3 N2 177.8(2) no
N2 C3 C7 O1 -176.3(3) no
C2 C3 C7 O1 14.6(4) no
C2 C3 C7 C6 -162.3(2) no
N2 C3 C7 C6 6.8(3) no
N2 C5 C6 C7 -19.9(3) no
C5 C6 C7 O1 -168.7(3) no
C5 C6 C7 C3 8.3(3) no

loop_
_cod_related_entry_id
_cod_related_entry_database
_cod_related_entry_code
1 ChemSpider 30652265
